data_7217631
loop_
_publ_author_name
'Li, Qipeng'
'Tian, Chongbin'
'Zhang, Huabin'
'Qian, Jinjie'
'Du, Shaowu'

_publ_section_title
;
 An alternative strategy to construct Fe(ii)-based MOFs with multifarious
 structures and magnetic behaviors
;
_journal_issue 39
_journal_name_full CrystEngComm
_journal_page_first 9208
_journal_paper_doi 10.1039/C4CE01414F
_journal_volume 16
_journal_year 2014
_chemical_formula_sum 'C9 H4 Fe N2 O4'
_chemical_formula_weight 259.99
_chemical_name_systematic
;
?
;
_space_group_IT_number 14
_symmetry_space_group_name_Hall '-P 2yn'
_symmetry_space_group_name_H-M 'P 1 21/n 1'
_atom_sites_solution_hydrogens geom
_atom_sites_solution_primary direct
_atom_sites_solution_secondary difmap
_audit_creation_method SHELXL-97
_cell_angle_alpha 90.00
_cell_angle_beta 96.591(6)
_cell_angle_gamma 90.00
_cell_formula_units_Z 4
_cell_length_a 10.1761(9)
_cell_length_b 5.9639(5)
_cell_length_c 13.3111(14)
_cell_measurement_temperature 293(2)
_cell_volume 802.50(13)
_computing_structure_refinement 'SHELXL-97 (Sheldrick, 1997)'
_computing_structure_solution 'SHELXS-97 (Sheldrick, 1990)'
_diffrn_ambient_temperature 293(2)
_diffrn_measured_fraction_theta_full 0.989
_diffrn_measured_fraction_theta_max 0.989
_diffrn_radiation_monochromator graphite
_diffrn_radiation_source 'fine-focus sealed tube'
_diffrn_radiation_type MoK\a
_diffrn_radiation_wavelength 0.71073
_diffrn_reflns_av_R_equivalents 0.0417
_diffrn_reflns_av_sigmaI/netI 0.0386
_diffrn_reflns_limit_h_max 12
_diffrn_reflns_limit_h_min -13
_diffrn_reflns_limit_k_max 5
_diffrn_reflns_limit_k_min -7
_diffrn_reflns_limit_l_max 17
_diffrn_reflns_limit_l_min -16
_diffrn_reflns_number 6021
_diffrn_reflns_theta_full 27.47
_diffrn_reflns_theta_max 27.47
_diffrn_reflns_theta_min 2.39
_exptl_absorpt_coefficient_mu 1.877
_exptl_crystal_density_diffrn 2.152
_exptl_crystal_density_method 'not measured'
_exptl_crystal_F_000 520
_refine_diff_density_max 0.728
_refine_diff_density_min -1.030
_refine_diff_density_rms 0.194
_refine_ls_extinction_method none
_refine_ls_goodness_of_fit_ref 0.963
_refine_ls_hydrogen_treatment mixed
_refine_ls_matrix_type full
_refine_ls_number_parameters 157
_refine_ls_number_reflns 1826
_refine_ls_number_restraints 0
_refine_ls_restrained_S_all 0.963
_refine_ls_R_factor_all 0.0442
_refine_ls_R_factor_gt 0.0364
_refine_ls_shift/su_max 0.001
_refine_ls_shift/su_mean 0.000
_refine_ls_structure_factor_coef Fsqd
_refine_ls_weighting_details 'calc w=1/[\s^2^(Fo^2^)+(0.1000P)^2^+0.0000P] where P=(Fo^2^+2Fc^2^)/3'
_refine_ls_weighting_scheme calc
_refine_ls_wR_factor_gt 0.1064
_refine_ls_wR_factor_ref 0.1207
_reflns_number_gt 1584
_reflns_number_total 1826
_reflns_threshold_expression >2sigma(I)
_cod_data_source_file c4ce01414f2.cif
_cod_data_source_block a5
_cod_depositor_comments 'Adding full bibliography for 7217628--7217633.cif.'
_cod_original_sg_symbol_H-M 'P 21/n'
_cod_database_code 7217631

loop_
_symmetry_equiv_pos_as_xyz
'x, y, z'
'-x+1/2, y+1/2, -z+1/2'
'-x, -y, -z'
'x-1/2, -y-1/2, z-1/2'

loop_
_atom_site_label
_atom_site_type_symbol
_atom_site_fract_x
_atom_site_fract_y
_atom_site_fract_z
_atom_site_U_iso_or_equiv
_atom_site_adp_type
_atom_site_occupancy
_atom_site_symmetry_multiplicity
_atom_site_calc_flag
_atom_site_refinement_flags
Fe1 Fe 0.75253(4) 0.21778(6) 0.82831(3) 0.00971(18) Uani 1 1 d .
O1 O 0.42406(18) 0.1288(3) 1.28385(14) 0.0115(4) Uani 1 1 d .
O2 O 0.3891(2) -0.0072(3) 1.12696(15) 0.0153(4) Uani 1 1 d .
O3 O 0.35183(18) 0.5683(3) 1.27666(14) 0.0107(4) Uani 1 1 d .
N1 N 0.7650(2) 0.4076(4) 0.96214(17) 0.0109(5) Uani 1 1 d .
N2 N 0.8106(2) 0.7169(4) 1.05259(18) 0.0115(5) Uani 1 1 d .
H2A H 0.8470 0.8426 1.0712 0.014 Uiso 1 1 calc R
C6 C 0.5586(3) 0.5035(4) 1.20986(19) 0.0097(5) Uani 1 1 d .
C8 C 0.7155(2) 0.6057(4) 1.0994(2) 0.0102(5) Uani 1 1 d .
C4 C 0.5968(3) 0.2541(5) 1.0709(2) 0.0094(5) Uani 1 1 d .
C7 C 0.6525(3) 0.6563(5) 1.1838(2) 0.0111(5) Uani 1 1 d .
C9 C 0.4423(2) 0.1304(4) 1.1912(2) 0.0101(5) Uani 1 1 d .
C5 C 0.5330(3) 0.3025(4) 1.1549(2) 0.0093(5) Uani 1 1 d .
C2 C 0.6874(3) 0.4097(5) 1.04241(19) 0.0092(5) Uani 1 1 d .
C1 C 0.8357(3) 0.5944(5) 0.9736(2) 0.0122(5) Uani 1 1 d .
O4 O 0.53958(19) 0.5953(3) 1.38105(14) 0.0135(4) Uani 1 1 d .
C10 C 0.4822(3) 0.5597(4) 1.2966(2) 0.0094(5) Uani 1 1 d .
H4 H 0.579(3) 0.140(5) 1.037(2) 0.004(7) Uiso 1 1 d .
H3 H 0.674(4) 0.790(6) 1.221(3) 0.026(11) Uiso 1 1 d .
H1 H 0.879(4) 0.627(7) 0.941(3) 0.031(12) Uiso 1 1 d .

loop_
_atom_site_aniso_label
_atom_site_aniso_U_11
_atom_site_aniso_U_22
_atom_site_aniso_U_33
_atom_site_aniso_U_23
_atom_site_aniso_U_13
_atom_site_aniso_U_12
Fe1 0.0058(3) 0.0118(3) 0.0115(3) -0.00001(13) 0.00105(17) -0.00075(13)
O1 0.0074(9) 0.0150(10) 0.0122(9) 0.0011(7) 0.0010(7) 0.0012(7)
O2 0.0146(10) 0.0158(10) 0.0167(10) -0.0051(8) 0.0067(8) -0.0082(8)
O3 0.0043(9) 0.0131(9) 0.0145(9) 0.0009(7) 0.0004(7) 0.0009(7)
N1 0.0054(10) 0.0171(11) 0.0103(10) 0.0008(9) 0.0019(8) -0.0028(8)
N2 0.0068(12) 0.0134(12) 0.0143(12) -0.0005(8) 0.0005(10) -0.0063(8)
C6 0.0055(11) 0.0127(12) 0.0103(12) 0.0003(10) -0.0016(9) 0.0018(9)
C8 0.0051(11) 0.0134(13) 0.0117(12) 0.0003(10) -0.0009(9) -0.0032(9)
C4 0.0047(13) 0.0113(12) 0.0120(13) -0.0036(10) 0.0007(10) -0.0025(9)
C7 0.0074(12) 0.0128(12) 0.0126(12) -0.0036(10) -0.0015(10) -0.0028(10)
C9 0.0045(11) 0.0121(12) 0.0141(13) -0.0013(10) 0.0026(9) 0.0016(9)
C5 0.0032(12) 0.0137(13) 0.0110(13) -0.0011(10) 0.0007(10) -0.0016(9)
C2 0.0058(11) 0.0139(12) 0.0077(11) -0.0013(9) 0.0002(9) 0.0006(9)
C1 0.0070(12) 0.0193(13) 0.0105(13) 0.0031(11) 0.0013(10) -0.0038(10)
O4 0.0108(9) 0.0171(10) 0.0117(9) -0.0034(7) -0.0032(7) 0.0047(8)
C10 0.0072(12) 0.0060(11) 0.0147(12) 0.0012(10) 0.0008(10) 0.0007(9)

loop_
_atom_type_symbol
_atom_type_description
_atom_type_scat_dispersion_real
_atom_type_scat_dispersion_imag
_atom_type_scat_source
C C 0.0033 0.0016 'International Tables Vol C Tables 4.2.6.8 and 6.1.1.4'
H H 0.0000 0.0000 'International Tables Vol C Tables 4.2.6.8 and 6.1.1.4'
N N 0.0061 0.0033 'International Tables Vol C Tables 4.2.6.8 and 6.1.1.4'
O O 0.0106 0.0060 'International Tables Vol C Tables 4.2.6.8 and 6.1.1.4'
Fe Fe 0.3463 0.8444 'International Tables Vol C Tables 4.2.6.8 and 6.1.1.4'

loop_
_geom_angle_atom_site_label_1
_geom_angle_atom_site_label_2
_geom_angle_atom_site_label_3
_geom_angle
_geom_angle_site_symmetry_1
_geom_angle_site_symmetry_3
O2 Fe1 O3 104.34(8) 3_657 3_667
O2 Fe1 N1 93.42(8) 3_657 .
O3 Fe1 N1 102.39(8) 3_667 .
O2 Fe1 O1 167.54(8) 3_657 4_665
O3 Fe1 O1 85.48(7) 3_667 4_665
N1 Fe1 O1 91.88(8) . 4_665
O2 Fe1 O3 88.78(8) 3_657 4_665
O3 Fe1 O3 119.68(4) 3_667 4_665
N1 Fe1 O3 135.89(8) . 4_665
O1 Fe1 O3 79.59(7) 4_665 4_665
C9 O1 Fe1 119.12(16) . 4_566
C9 O2 Fe1 117.54(17) . 3_657
C10 O3 Fe1 125.34(16) . 3_667
C10 O3 Fe1 113.87(15) . 4_566
Fe1 O3 Fe1 118.68(8) 3_667 4_566
C1 N1 C2 104.5(2) . .
C1 N1 Fe1 121.94(19) . .
C2 N1 Fe1 131.88(18) . .
C1 N2 C8 107.5(2) . .
C7 C6 C5 121.1(3) . .
C7 C6 C10 118.4(2) . .
C5 C6 C10 120.4(2) . .
N2 C8 C7 132.3(2) . .
N2 C8 C2 105.5(2) . .
C7 C8 C2 122.2(2) . .
C5 C4 C2 117.9(2) . .
C8 C7 C6 116.9(2) . .
O2 C9 O1 123.7(2) . .
O2 C9 C5 117.3(2) . .
O1 C9 C5 118.9(2) . .
C4 C5 C6 121.3(2) . .
C4 C5 C9 118.7(2) . .
C6 C5 C9 119.9(2) . .
C4 C2 N1 130.7(3) . .
C4 C2 C8 120.5(2) . .
N1 C2 C8 108.8(2) . .
N1 C1 N2 113.7(3) . .
O4 C10 O3 122.6(2) . .
O4 C10 C6 120.6(2) . .
O3 C10 C6 116.8(2) . .

loop_
_geom_bond_atom_site_label_1
_geom_bond_atom_site_label_2
_geom_bond_distance
_geom_bond_site_symmetry_2
Fe1 O2 2.051(2) 3_657
Fe1 O3 2.0897(19) 3_667
Fe1 N1 2.102(2) .
Fe1 O1 2.1145(19) 4_665
Fe1 O3 2.1365(19) 4_665
O1 C9 1.268(3) .
O1 Fe1 2.1145(19) 4_566
O2 C9 1.262(3) .
O2 Fe1 2.051(2) 3_657
O3 C10 1.323(3) .
O3 Fe1 2.0897(19) 3_667
O3 Fe1 2.1365(19) 4_566
N1 C1 1.325(4) .
N1 C2 1.399(3) .
N2 C1 1.330(4) .
N2 C8 1.379(3) .
C6 C7 1.393(4) .
C6 C5 1.413(4) .
C6 C10 1.502(4) .
C8 C7 1.390(4) .
C8 C2 1.405(4) .
C4 C5 1.386(4) .
C4 C2 1.392(4) .
C9 C5 1.498(4) .
O4 C10 1.225(3) .
